data_7238898
loop_
_publ_author_name
'Hashem, Emtithal'
'Swinburne, Adam N.'
'Schulzke, Carola'
'Evans, Rachel C.'
'Platts, James A.'
'Kerridge, Andrew'
'Natrajan, Louise S.'
'Baker, Robert J.'

_publ_section_title
;
 Emission spectroscopy of uranium(iv) compounds: a combined synthetic,
 spectroscopic and computational study
;
_journal_issue 13
_journal_name_full 'RSC Advances'
_journal_page_first 4350
_journal_paper_doi 10.1039/c3ra22712j
_journal_volume 3
_journal_year 2013
_chemical_formula_moiety 'Cl4 O2 U, 2(C5 H5 N), 2(C5H6 N)'
_chemical_formula_sum 'C20 H22 Cl4 N4 O2 U'
_chemical_formula_weight 730.25
_chemical_name_common 'bis pyridinium tetrachlorodioxouranate pyridine solvate'
_space_group_IT_number 2
_space_group_name_Hall '-P 1'
_space_group_name_H-M_alt 'P -1'
_symmetry_cell_setting triclinic
_symmetry_space_group_name_H-M 'P -1'
_atom_sites_solution_hydrogens geom
_atom_sites_solution_primary direct
_atom_sites_solution_secondary difmap
_audit_creation_method SHELXL-97
_cell_angle_alpha 111.85(3)
_cell_angle_beta 91.90(3)
_cell_angle_gamma 115.10(3)
_cell_formula_units_Z 1
_cell_length_a 8.4466(17)
_cell_length_b 9.1058(18)
_cell_length_c 9.865(2)
_cell_measurement_reflns_used 2317
_cell_measurement_temperature 108(2)
_cell_measurement_theta_max 31.1529
_cell_measurement_theta_min 2.2839
_cell_volume 621.0(3)
_computing_structure_refinement 'SHELXL-97 (Sheldrick, 2008)'
_diffrn_ambient_temperature 108(2)
_diffrn_detector_area_resol_mean 28.5714
_diffrn_measured_fraction_theta_full 0.957
_diffrn_measured_fraction_theta_max 0.806
_diffrn_measurement_details
;
scan:
Number of images: 300
Slice: -110.0000 - 40.0000
Image width: 0.5000
Exp time: 20.0000
Rotation axis: Omega
Omega: 0.0000
Kappa: 0.0000
Phi: 0.0000
XTD: 44.7245
2theta: -19.7193
scan:
Number of images: 244
Slice: -55.0000 - 67.0000
Image width: 0.5000
Exp time: 20.0000
Rotation axis: Omega
Omega: 0.0000
Kappa: 50.0000
Phi: 0.0000
XTD: 44.7245
2theta: -19.7193
scan:
Number of images: 170
Slice: -55.0000 - 30.0000
Image width: 0.5000
Exp time: 20.0000
Rotation axis: Omega
Omega: 0.0000
Kappa: 50.0000
Phi: 90.0000
XTD: 44.7245
2theta: -19.7193
scan:
Number of images: 60
Slice: -50.0000 - -20.0000
Image width: 0.5000
Exp time: 20.0000
Rotation axis: Omega
Omega: 0.0000
Kappa: 0.0000
Phi: 90.0000
XTD: 44.7245
2theta: -19.7193
;
_diffrn_measurement_device
;
Saturn724 (2x2 bin mode)
;
_diffrn_measurement_device_details
;
AFC12 (Right): Kappa 3 circle
;
_diffrn_radiation_detector CCD
_diffrn_radiation_monochromator graphite
_diffrn_radiation_source 'fine-focus sealed tube'
_diffrn_radiation_type MoK\a
_diffrn_radiation_wavelength 0.71073
_diffrn_reflns_av_R_equivalents 0.0434
_diffrn_reflns_av_sigmaI/netI 0.0525
_diffrn_reflns_limit_h_max 10
_diffrn_reflns_limit_h_min -11
_diffrn_reflns_limit_k_max 12
_diffrn_reflns_limit_k_min -12
_diffrn_reflns_limit_l_max 14
_diffrn_reflns_limit_l_min -11
_diffrn_reflns_number 6237
_diffrn_reflns_reduction_process 'Lp corrections applied'
_diffrn_reflns_theta_full 25.00
_diffrn_reflns_theta_max 31.36
_diffrn_reflns_theta_min 2.71
_exptl_absorpt_coefficient_mu 6.988
_exptl_absorpt_correction_T_max 1.0000
_exptl_absorpt_correction_T_min 0.4796
_exptl_absorpt_correction_type numerical
_exptl_absorpt_process_details 'face indexed'
_exptl_crystal_colour colourless
_exptl_crystal_density_diffrn 1.953
_exptl_crystal_density_method 'not measured'
_exptl_crystal_description platelet
_exptl_crystal_F_000 346
_exptl_crystal_size_max 0.30
_exptl_crystal_size_mid 0.20
_exptl_crystal_size_min 0.05
_refine_diff_density_max 1.432
_refine_diff_density_min -4.142
_refine_diff_density_rms 0.205
_refine_ls_extinction_coef 0.0117(16)
_refine_ls_extinction_expression Fc^*^=kFc[1+0.001xFc^2^\l^3^/sin(2\q)]^-1/4^
_refine_ls_extinction_method SHELXL
_refine_ls_goodness_of_fit_ref 1.050
_refine_ls_hydrogen_treatment mixed
_refine_ls_matrix_type full
_refine_ls_number_parameters 147
_refine_ls_number_reflns 3306
_refine_ls_number_restraints 0
_refine_ls_restrained_S_all 1.050
_refine_ls_R_factor_all 0.0418
_refine_ls_R_factor_gt 0.0415
_refine_ls_shift/su_max 0.001
_refine_ls_shift/su_mean 0.000
_refine_ls_structure_factor_coef Fsqd
_refine_ls_weighting_details 'calc w=1/[\s^2^(Fo^2^)+(0.0649P)^2^+0.8684P] where P=(Fo^2^+2Fc^2^)/3'
_refine_ls_weighting_scheme calc
_refine_ls_wR_factor_gt 0.1060
_refine_ls_wR_factor_ref 0.1062
_reflns_number_gt 3298
_reflns_number_total 3306
_reflns_threshold_expression >2\s(I)
_cod_data_source_file c3ra22712j.txt
_cod_data_source_block eh1011
_cod_original_cell_volume 621.0(2)
_cod_original_sg_symbol_H-M P-1
_cod_database_code 7238898

loop_
_symmetry_equiv_pos_as_xyz
'x, y, z'
'-x, -y, -z'

loop_
_atom_site_label
_atom_site_type_symbol
_atom_site_fract_x
_atom_site_fract_y
_atom_site_fract_z
_atom_site_U_iso_or_equiv
_atom_site_adp_type
_atom_site_occupancy
_atom_site_symmetry_multiplicity
_atom_site_calc_flag
_atom_site_refinement_flags
U1 U 0.5000 1.0000 0.5000 0.02521(12) Uani 1 2 d S
Cl1 Cl 0.6292(2) 1.02487(18) 0.76086(15) 0.0320(3) Uani 1 1 d .
Cl2 Cl 0.6405(2) 0.79001(18) 0.35528(15) 0.0323(3) Uani 1 1 d .
O1 O 0.2997(6) 0.8072(5) 0.4762(5) 0.0303(8) Uani 1 1 d .
N1 N 0.8976(8) 0.7031(7) 0.8833(6) 0.0333(10) Uani 1 1 d .
C1 C 1.0553(9) 0.8420(9) 0.9066(7) 0.0358(12) Uani 1 1 d .
H1 H 1.1428 0.8908 0.9956 0.043 Uiso 1 1 calc R
C2 C 1.0970(9) 0.9181(9) 0.8069(7) 0.0368(13) Uani 1 1 d .
H2 H 1.2124 1.0152 0.8253 0.044 Uiso 1 1 calc R
C3 C 0.9686(10) 0.8512(9) 0.6801(7) 0.0380(14) Uani 1 1 d .
H3 H 0.9934 0.9026 0.6103 0.046 Uiso 1 1 calc R
C4 C 0.8047(10) 0.7093(9) 0.6561(7) 0.0403(14) Uani 1 1 d .
H4 H 0.7134 0.6620 0.5701 0.048 Uiso 1 1 calc R
C5 C 0.7735(9) 0.6356(8) 0.7591(7) 0.0352(12) Uani 1 1 d .
H5 H 0.6613 0.5346 0.7408 0.042 Uiso 1 1 calc R
N2 N 0.1823(8) 0.4499(7) 0.9275(6) 0.0322(10) Uani 1 1 d .
C6 C 0.0673(8) 0.3854(8) 0.7982(7) 0.0331(12) Uani 1 1 d .
H6 H -0.0460 0.2829 0.7727 0.040 Uiso 1 1 calc R
C7 C 0.1119(9) 0.4664(8) 0.7018(7) 0.0336(12) Uani 1 1 d .
H7 H 0.0302 0.4213 0.6103 0.040 Uiso 1 1 calc R
C8 C 0.2778(9) 0.6143(8) 0.7412(7) 0.0332(12) Uani 1 1 d .
H8 H 0.3113 0.6715 0.6759 0.040 Uiso 1 1 calc R
C9 C 0.3948(9) 0.6796(7) 0.8741(7) 0.0348(12) Uani 1 1 d .
H9 H 0.5089 0.7817 0.9018 0.042 Uiso 1 1 calc R
C10 C 0.3432(9) 0.5939(8) 0.9665(6) 0.0327(12) Uani 1 1 d .
H10 H 0.4226 0.6375 1.0588 0.039 Uiso 1 1 calc R
H2N H 0.140(11) 0.379(10) 0.980(9) 0.04(2) Uiso 1 1 d .

loop_
_atom_site_aniso_label
_atom_site_aniso_U_11
_atom_site_aniso_U_22
_atom_site_aniso_U_33
_atom_site_aniso_U_23
_atom_site_aniso_U_13
_atom_site_aniso_U_12
U1 0.02584(18) 0.02414(14) 0.02329(14) 0.01244(10) 0.00577(10) 0.00774(10)
Cl1 0.0338(7) 0.0352(6) 0.0253(5) 0.0161(5) 0.0035(5) 0.0122(5)
Cl2 0.0354(7) 0.0343(6) 0.0314(6) 0.0151(5) 0.0109(5) 0.0186(5)
O1 0.027(2) 0.0292(17) 0.0298(18) 0.0146(14) 0.0059(15) 0.0076(15)
N1 0.039(3) 0.038(2) 0.031(2) 0.0181(19) 0.013(2) 0.022(2)
C1 0.035(3) 0.045(3) 0.032(3) 0.020(2) 0.009(2) 0.019(3)
C2 0.032(3) 0.041(3) 0.034(3) 0.019(2) 0.010(2) 0.011(2)
C3 0.050(4) 0.044(3) 0.033(3) 0.024(2) 0.017(3) 0.026(3)
C4 0.046(4) 0.048(3) 0.034(3) 0.020(3) 0.008(3) 0.026(3)
C5 0.033(3) 0.037(3) 0.035(3) 0.019(2) 0.011(2) 0.013(2)
N2 0.038(3) 0.034(2) 0.034(2) 0.0187(19) 0.014(2) 0.019(2)
C6 0.030(3) 0.032(2) 0.036(3) 0.017(2) 0.011(2) 0.012(2)
C7 0.032(3) 0.037(3) 0.030(3) 0.015(2) 0.010(2) 0.015(2)
C8 0.036(3) 0.033(2) 0.036(3) 0.021(2) 0.014(2) 0.015(2)
C9 0.037(3) 0.030(2) 0.032(3) 0.015(2) 0.006(2) 0.009(2)
C10 0.038(3) 0.033(2) 0.027(2) 0.014(2) 0.009(2) 0.015(2)

loop_
_atom_type_symbol
_atom_type_description
_atom_type_scat_dispersion_real
_atom_type_scat_dispersion_imag
_atom_type_scat_source
C C 0.0033 0.0016 'International Tables Vol C Tables 4.2.6.8 and 6.1.1.4'
H H 0.0000 0.0000 'International Tables Vol C Tables 4.2.6.8 and 6.1.1.4'
Cl Cl 0.1484 0.1585 'International Tables Vol C Tables 4.2.6.8 and 6.1.1.4'
N N 0.0061 0.0033 'International Tables Vol C Tables 4.2.6.8 and 6.1.1.4'
U U -9.6767 9.6646 'International Tables Vol C Tables 4.2.6.8 and 6.1.1.4'
O O 0.0106 0.0060 'International Tables Vol C Tables 4.2.6.8 and 6.1.1.4'

loop_
_geom_angle_atom_site_label_1
_geom_angle_atom_site_label_2
_geom_angle_atom_site_label_3
_geom_angle
_geom_angle_site_symmetry_1
_geom_angle_site_symmetry_3
O1 U1 O1 180.000(1) . 2_676
O1 U1 Cl1 90.21(14) . .
O1 U1 Cl1 89.79(14) 2_676 .
O1 U1 Cl1 89.79(14) . 2_676
O1 U1 Cl1 90.21(14) 2_676 2_676
Cl1 U1 Cl1 180.0 . 2_676
O1 U1 Cl2 90.30(14) . 2_676
O1 U1 Cl2 89.70(14) 2_676 2_676
Cl1 U1 Cl2 88.88(5) . 2_676
Cl1 U1 Cl2 91.12(5) 2_676 2_676
O1 U1 Cl2 89.70(14) . .
O1 U1 Cl2 90.30(14) 2_676 .
Cl1 U1 Cl2 91.12(5) . .
Cl1 U1 Cl2 88.88(5) 2_676 .
Cl2 U1 Cl2 180.0 2_676 .
C1 N1 C5 118.8(5) . .
N1 C1 C2 122.5(6) . .
C3 C2 C1 118.9(6) . .
C4 C3 C2 118.9(6) . .
C3 C4 C5 119.1(6) . .
N1 C5 C4 121.6(6) . .
C6 N2 C10 121.1(5) . .
N2 C6 C7 120.6(6) . .
C6 C7 C8 118.6(6) . .
C9 C8 C7 120.4(5) . .
C8 C9 C10 118.7(6) . .
N2 C10 C9 120.7(6) . .

loop_
_geom_bond_atom_site_label_1
_geom_bond_atom_site_label_2
_geom_bond_distance
_geom_bond_site_symmetry_2
U1 O1 1.774(4) .
U1 O1 1.774(4) 2_676
U1 Cl1 2.6523(15) .
U1 Cl1 2.6523(15) 2_676
U1 Cl2 2.6662(16) 2_676
U1 Cl2 2.6662(16) .
N1 C1 1.327(8) .
N1 C5 1.336(9) .
C1 C2 1.377(8) .
C2 C3 1.376(10) .
C3 C4 1.369(10) .
C4 C5 1.389(9) .
N2 C6 1.338(8) .
N2 C10 1.339(8) .
C6 C7 1.379(8) .
C7 C8 1.379(8) .
C8 C9 1.373(9) .
C9 C10 1.376(8) .

loop_
_geom_torsion_atom_site_label_1
_geom_torsion_atom_site_label_2
_geom_torsion_atom_site_label_3
_geom_torsion_atom_site_label_4
_geom_torsion
C5 N1 C1 C2 -0.7(10)
N1 C1 C2 C3 1.9(10)
C1 C2 C3 C4 -1.0(10)
C2 C3 C4 C5 -0.9(10)
C1 N1 C5 C4 -1.3(10)
C3 C4 C5 N1 2.1(10)
C10 N2 C6 C7 -0.1(9)
N2 C6 C7 C8 0.4(9)
C6 C7 C8 C9 -0.5(9)
C7 C8 C9 C10 0.3(10)
C6 N2 C10 C9 -0.1(9)
C8 C9 C10 N2 0.0(9)
